data_7228825
loop_
_publ_author_name
'Bhat, Gulzar A.'
'Kalita, Alok Ch'
'Murugavel, Ramaswamy'

_publ_section_title
;
 Intriguing Structural Chemistry of Neutral and Anionic Layered
 Monoalkylphosphates: Single-Source Precursors for High-Yield Ceramic
 Phosphates
;
_journal_name_full CrystEngComm
_journal_paper_doi 10.1039/C7CE01066D
_journal_year 2017
_chemical_formula_moiety 'C3 H9 O4 P'
_chemical_formula_sum 'C3 H9 O4 P'
_chemical_formula_weight 140.07
_space_group_crystal_system tetragonal
_space_group_IT_number 86
_space_group_name_Hall '-P 4bc'
_space_group_name_H-M_alt 'P 42/n'
_symmetry_space_group_name_Hall '-P 4bc'
_symmetry_space_group_name_H-M 'P 42/n :2'
_atom_sites_solution_hydrogens geom
_audit_creation_method SHELXL-2014/7
_audit_update_record
;
2017-03-06 deposited with the CCDC.
2017-08-01 downloaded from the CCDC.
;
_cell_angle_alpha 90
_cell_angle_beta 90
_cell_angle_gamma 90
_cell_formula_units_Z 8
_cell_length_a 14.6655(2)
_cell_length_b 14.6655(2)
_cell_length_c 5.88520(10)
_cell_measurement_reflns_used 2077
_cell_measurement_temperature 150(2)
_cell_measurement_theta_max 25.00
_cell_measurement_theta_min 2.80
_cell_volume 1265.77(3)
_computing_cell_refinement 'CrysAlisPro 1.171.38.41'
_computing_data_collection 'CrystalClear-SM Expert 2.0 r3 (Rigaku, 2009)'
_computing_data_reduction 'CrysAlisPro 1.171.38.41 (Rigaku OD, 2015)'
_computing_molecular_graphics 'Diamond 3.2'
_computing_publication_material 'WinGX v2014. 1'
_computing_structure_refinement 'SHELXL-2014/7 (Sheldrick, 2014)'
_computing_structure_solution Sir92
_diffrn_ambient_temperature 150(2)
_diffrn_measured_fraction_theta_full 0.999
_diffrn_measured_fraction_theta_max 0.999
_diffrn_measurement_device_type 'Rigaku Saturn724'
_diffrn_measurement_method \w
_diffrn_radiation_type MoK\a
_diffrn_radiation_wavelength 0.71073
_diffrn_reflns_av_R_equivalents 0.0356
_diffrn_reflns_av_unetI/netI 0.0136
_diffrn_reflns_Laue_measured_fraction_full 0.999
_diffrn_reflns_Laue_measured_fraction_max 0.999
_diffrn_reflns_limit_h_max 17
_diffrn_reflns_limit_h_min -17
_diffrn_reflns_limit_k_max 14
_diffrn_reflns_limit_k_min -17
_diffrn_reflns_limit_l_max 6
_diffrn_reflns_limit_l_min -5
_diffrn_reflns_number 9065
_diffrn_reflns_point_group_measured_fraction_full 0.999
_diffrn_reflns_point_group_measured_fraction_max 0.999
_diffrn_reflns_theta_full 24.972
_diffrn_reflns_theta_max 24.972
_diffrn_reflns_theta_min 2.778
_exptl_absorpt_coefficient_mu 0.367
_exptl_absorpt_correction_T_max 0.937
_exptl_absorpt_correction_T_min 0.890
_exptl_absorpt_correction_type numerical
_exptl_absorpt_process_details 'NUMABS (Rigaku, 1999)'
_exptl_crystal_colour colorless
_exptl_crystal_density_diffrn 1.470
_exptl_crystal_description block
_exptl_crystal_F_000 592
_exptl_crystal_size_max 0.210
_exptl_crystal_size_mid 0.150
_exptl_crystal_size_min 0.080
_refine_diff_density_max 0.363
_refine_diff_density_min -0.403
_refine_diff_density_rms 0.053
_refine_ls_extinction_method none
_refine_ls_goodness_of_fit_ref 1.084
_refine_ls_hydrogen_treatment constr
_refine_ls_matrix_type full
_refine_ls_number_parameters 73
_refine_ls_number_reflns 1110
_refine_ls_number_restraints 0
_refine_ls_restrained_S_all 1.084
_refine_ls_R_factor_all 0.0312
_refine_ls_R_factor_gt 0.0305
_refine_ls_shift/su_max 0.000
_refine_ls_shift/su_mean 0.000
_refine_ls_structure_factor_coef Fsqd
_refine_ls_weighting_details 'w=1/[\s^2^(Fo^2^)+(0.0525P)^2^+0.7472P] where P=(Fo^2^+2Fc^2^)/3'
_refine_ls_weighting_scheme calc
_refine_ls_wR_factor_gt 0.0887
_refine_ls_wR_factor_ref 0.0896
_reflns_Friedel_coverage 0.000
_reflns_number_gt 1076
_reflns_number_total 1110
_reflns_threshold_expression 'I > 2\s(I)'
_cod_data_source_file c7ce01066d2.cif
_cod_data_source_block 7
_cod_original_cell_volume 1265.77(4)
_cod_database_code 7228825
_shelx_shelxl_version_number 2014/7
_shelx_space_group_comment
;
The symmetry employed for this shelxl refinement is uniquely defined
by the following loop, which should always be used as a source of
symmetry information in preference to the above space-group names.
They are only intended as comments.
;
_shelx_estimated_absorpt_t_min 0.927
_shelx_estimated_absorpt_t_max 0.971

loop_
_space_group_symop_operation_xyz
'x, y, z'
'-x+1/2, -y+1/2, z'
'-y, x+1/2, z+1/2'
'y+1/2, -x, z+1/2'
'-x, -y, -z'
'x-1/2, y-1/2, -z'
'y, -x-1/2, -z-1/2'
'-y-1/2, x, -z-1/2'

loop_
_atom_site_label
_atom_site_type_symbol
_atom_site_fract_x
_atom_site_fract_y
_atom_site_fract_z
_atom_site_U_iso_or_equiv
_atom_site_adp_type
_atom_site_occupancy
_atom_site_site_symmetry_order
_atom_site_calc_flag
_atom_site_refinement_flags_posn
_atom_site_refinement_flags_adp
P1 P 0.19656(3) 0.08586(3) 0.97494(7) 0.01719(19) Uani 1 1 d . .
O1 O 0.19728(7) -0.01373(8) 1.0667(2) 0.0204(3) Uani 1 1 d . .
O4 O 0.17690(8) 0.07694(8) 0.7180(2) 0.0225(3) Uani 1 1 d . .
H4 H 0.1772 0.1289 0.6581 0.034 Uiso 1 1 calc R U
O3 O 0.11383(8) 0.13788(8) 1.0741(2) 0.0230(3) Uani 1 1 d . .
H3 H 0.1180 0.1395 1.2164 0.034 Uiso 1 1 calc R U
O2 O 0.28643(8) 0.12816(8) 1.03081(19) 0.0222(3) Uani 1 1 d . .
C1 C 0.11418(11) -0.07053(11) 1.0558(3) 0.0219(4) Uani 1 1 d . .
H1 H 0.0676 -0.0396 0.9585 0.026 Uiso 1 1 calc R U
C3 C 0.14077(14) -0.15958(14) 0.9494(4) 0.0373(5) Uani 1 1 d . .
H3A H 0.0871 -0.1992 0.9393 0.056 Uiso 1 1 calc R U
H3B H 0.1650 -0.1485 0.7967 0.056 Uiso 1 1 calc R U
H3C H 0.1875 -0.1892 1.0427 0.056 Uiso 1 1 calc R U
C2 C 0.07792(13) -0.08000(15) 1.2933(4) 0.0368(5) Uani 1 1 d . .
H2A H 0.0226 -0.1175 1.2912 0.055 Uiso 1 1 calc R U
H2B H 0.1240 -0.1092 1.3894 0.055 Uiso 1 1 calc R U
H2C H 0.0635 -0.0195 1.3542 0.055 Uiso 1 1 calc R U

loop_
_atom_site_aniso_label
_atom_site_aniso_U_11
_atom_site_aniso_U_22
_atom_site_aniso_U_33
_atom_site_aniso_U_23
_atom_site_aniso_U_13
_atom_site_aniso_U_12
P1 0.0178(3) 0.0182(3) 0.0156(3) -0.00012(15) -0.00048(15) 0.00095(14)
O1 0.0157(6) 0.0206(6) 0.0249(6) 0.0034(5) -0.0016(5) -0.0002(4)
O4 0.0284(6) 0.0210(6) 0.0181(7) -0.0010(5) -0.0015(5) 0.0020(5)
O3 0.0233(6) 0.0267(6) 0.0189(6) -0.0034(5) -0.0023(5) 0.0058(5)
O2 0.0232(6) 0.0251(6) 0.0183(6) 0.0012(5) -0.0007(5) -0.0048(5)
C1 0.0167(8) 0.0211(8) 0.0278(10) 0.0009(7) -0.0033(7) -0.0013(6)
C3 0.0368(11) 0.0258(10) 0.0494(13) -0.0097(9) -0.0039(9) 0.0006(8)
C2 0.0284(10) 0.0497(12) 0.0324(11) 0.0037(9) 0.0055(8) -0.0106(8)

loop_
_atom_type_symbol
_atom_type_description
_atom_type_scat_dispersion_real
_atom_type_scat_dispersion_imag
_atom_type_scat_source
C C 0.0033 0.0016 'International Tables Vol C Tables 4.2.6.8 and 6.1.1.4'
H H 0.0000 0.0000 'International Tables Vol C Tables 4.2.6.8 and 6.1.1.4'
O O 0.0106 0.0060 'International Tables Vol C Tables 4.2.6.8 and 6.1.1.4'
P P 0.1023 0.0942 'International Tables Vol C Tables 4.2.6.8 and 6.1.1.4'

loop_
_geom_angle_atom_site_label_1
_geom_angle_atom_site_label_2
_geom_angle_atom_site_label_3
_geom_angle
O2 P1 O4 114.55(7)
O2 P1 O3 113.83(7)
O4 P1 O3 105.33(7)
O2 P1 O1 107.90(7)
O4 P1 O1 105.15(6)
O3 P1 O1 109.68(7)
C1 O1 P1 120.54(10)
P1 O4 H4 109.5
P1 O3 H3 109.5
O1 C1 C3 107.14(14)
O1 C1 C2 107.67(14)
C3 C1 C2 113.59(16)
O1 C1 H1 109.5
C3 C1 H1 109.5
C2 C1 H1 109.5
C1 C3 H3A 109.5
C1 C3 H3B 109.5
H3A C3 H3B 109.5
C1 C3 H3C 109.5
H3A C3 H3C 109.5
H3B C3 H3C 109.5
C1 C2 H2A 109.5
C1 C2 H2B 109.5
H2A C2 H2B 109.5
C1 C2 H2C 109.5
H2A C2 H2C 109.5
H2B C2 H2C 109.5

loop_
_geom_bond_atom_site_label_1
_geom_bond_atom_site_label_2
_geom_bond_distance
P1 O2 1.4933(12)
P1 O4 1.5447(13)
P1 O3 1.5475(12)
P1 O1 1.5573(12)
O1 C1 1.478(2)
O4 H4 0.8400
O3 H3 0.8400
C1 C3 1.500(3)
C1 C2 1.502(3)
C1 H1 1.0000
C3 H3A 0.9800
C3 H3B 0.9800
C3 H3C 0.9800
C2 H2A 0.9800
C2 H2B 0.9800
C2 H2C 0.9800

loop_
_geom_hbond_atom_site_label_D
_geom_hbond_atom_site_label_H
_geom_hbond_atom_site_label_A
_geom_hbond_distance_DH
_geom_hbond_distance_HA
_geom_hbond_distance_DA
_geom_hbond_angle_DHA
_geom_hbond_site_symmetry_A
O4 H4 O2 0.84 1.82 2.5828(16) 151.1 7_567
O3 H3 O2 0.84 1.85 2.5852(16) 145.6 7_568
O4 H4 O2 0.84 1.82 2.5828(16) 151.1 7_567
O3 H3 O2 0.84 1.85 2.5852(16) 145.6 7_568

loop_
_geom_torsion_atom_site_label_1
_geom_torsion_atom_site_label_2
_geom_torsion_atom_site_label_3
_geom_torsion_atom_site_label_4
_geom_torsion
O2 P1 O1 C1 174.32(11)
O4 P1 O1 C1 -63.01(12)
O3 P1 O1 C1 49.81(13)
P1 O1 C1 C3 129.52(14)
P1 O1 C1 C2 -107.95(15)
